data_4322017
loop_
_publ_author_name
'Donald J. Darensbourg'
'Jeffrey B. Robertson'
'David L. Larkins'
'Joseph H. Reibenspies'

_publ_section_title
;
 Water-Soluble Organometallic Compounds. 7.1 Further Studies of
 1,3,5-Triaza-7-Phosphaadamantane Derivatives of Group 10 Metals,
 Including Metal Carbonyls and Hydrides
;
_journal_name_full 'Inorganic Chemistry'
_journal_page_first 2473
_journal_page_last 2481
_journal_paper_doi 10.1021/ic981243j
_journal_volume 38
_journal_year 1999
_chemical_formula_sum 'C14 H26 N6 Ni O3 P2'
_chemical_formula_weight 447.06
_chemical_name_systematic
;
 ?
;
_space_group_IT_number 64
_symmetry_cell_setting orthorhombic
_symmetry_space_group_name_Hall '-C 2ac 2'
_symmetry_space_group_name_H-M 'C m c a'
_atom_sites_solution_hydrogens geom
_atom_sites_solution_primary direct
_atom_sites_solution_secondary difmap
_audit_creation_method SHELXL
_cell_angle_alpha 90.00
_cell_angle_beta 90.00
_cell_angle_gamma 90.00
_cell_formula_units_Z 8
_cell_length_a 23.046(5)
_cell_length_b 7.5080(15)
_cell_length_c 23.808(5)
_cell_measurement_temperature 293(2)
_cell_volume 4119.5(15)
_computing_structure_refinement 'SHELXL-93 (Sheldrick, 1993)'
_computing_structure_solution 'SHELXS-86 (Sheldrick, 1990)'
_diffrn_ambient_temperature 293(2)
_diffrn_radiation_monochromator graphite
_diffrn_radiation_source 'fine-focus sealed tube'
_diffrn_radiation_type MoK\a
_diffrn_radiation_wavelength 0.71073
_diffrn_reflns_av_R_equivalents 0.0000
_diffrn_reflns_av_sigmaI/netI 0.0309
_diffrn_reflns_limit_h_max 27
_diffrn_reflns_limit_h_min 0
_diffrn_reflns_limit_k_max 6
_diffrn_reflns_limit_k_min 0
_diffrn_reflns_limit_l_max 0
_diffrn_reflns_limit_l_min -28
_diffrn_reflns_number 1604
_diffrn_reflns_theta_max 24.99
_diffrn_reflns_theta_min 2.46
_exptl_absorpt_coefficient_mu 1.123
_exptl_crystal_density_diffrn 1.442
_exptl_crystal_F_000 1872
_refine_diff_density_max 1.524
_refine_diff_density_min -0.773
_refine_diff_density_rms 0.129
_refine_ls_extinction_method none
_refine_ls_goodness_of_fit_all 1.981
_refine_ls_goodness_of_fit_obs 2.010
_refine_ls_matrix_type full
_refine_ls_number_parameters 130
_refine_ls_number_reflns 1600
_refine_ls_number_restraints 0
_refine_ls_restrained_S_all 2.025
_refine_ls_restrained_S_obs 2.010
_refine_ls_R_factor_all 0.0752
_refine_ls_R_factor_obs 0.0665
_refine_ls_shift/esd_max -11.084
_refine_ls_shift/esd_mean 0.111
_refine_ls_structure_factor_coef Fsqd
_refine_ls_weighting_details 'w=1/[\s^2^(Fo^2^)+(0.1000P)^2^+0.0000P] where P=(Fo^2^+2Fc^2^)/3'
_refine_ls_weighting_scheme calc
_refine_ls_wR_factor_all 0.2465
_refine_ls_wR_factor_obs 0.2279
_reflns_number_observed 1404
_reflns_number_total 1604
_reflns_observed_criterion >2sigma(I)
_cod_data_source_file ic981243j_2.cif
_cod_data_source_block dd379
_cod_depositor_comments
;
The following automatic conversions were performed:

'_refine_ls_weighting_scheme' value 'calc
w=1/[\s^2^(Fo^2^)+(0.1000P)^2^+0.0000P] where P=(Fo^2^+2Fc^2^)/3' was
changed to 'calc'. New tag '_refine_ls_weighting_details' was
created. The value of the new tag was set to
'w=1/[\s^2^(Fo^2^)+(0.1000P)^2^+0.0000P] where P=(Fo^2^+2Fc^2^)/3'.

Automatic conversion script
Id: cif_fix_values 3143 2015-03-26 13:38:13Z robertas 
;
_cod_original_cell_volume 4119.5(14)
_cod_database_code 4322017

loop_
_symmetry_equiv_pos_as_xyz
'x, y, z'
'-x, -y+1/2, z+1/2'
'-x, y+1/2, -z+1/2'
'x, -y, -z'
'x+1/2, y+1/2, z'
'-x+1/2, -y+1, z+1/2'
'-x+1/2, y+1, -z+1/2'
'x+1/2, -y+1/2, -z'
'-x, -y, -z'
'x, y-1/2, -z-1/2'
'x, -y-1/2, z-1/2'
'-x, y, z'
'-x+1/2, -y+1/2, -z'
'x+1/2, y, -z-1/2'
'x+1/2, -y, z-1/2'
'-x+1/2, y+1/2, z'

loop_
_atom_site_aniso_label
_atom_site_aniso_U_11
_atom_site_aniso_U_22
_atom_site_aniso_U_33
_atom_site_aniso_U_23
_atom_site_aniso_U_13
_atom_site_aniso_U_12
Ni1 0.0197(7) 0.0330(10) 0.0395(7) -0.0033(4) 0.000 0.000
P1 0.0202(8) 0.0328(14) 0.0321(8) 0.0000(6) -0.0008(5) -0.0007(5)
N3 0.023(2) 0.039(4) 0.053(3) 0.006(2) -0.006(2) 0.001(2)
C2 0.022(4) 0.049(8) 0.060(6) 0.001(5) 0.000 0.000
N2 0.037(3) 0.040(4) 0.048(3) -0.010(2) 0.003(2) -0.012(2)
C7 0.036(3) 0.051(5) 0.040(3) 0.007(3) -0.016(2) -0.007(3)
N1 0.035(3) 0.045(4) 0.051(3) 0.014(3) -0.004(2) -0.011(2)
C1 0.030(4) 0.048(6) 0.035(5) -0.012(4) 0.000 0.000
O2 0.054(4) 0.058(6) 0.103(6) 0.027(5) 0.000 0.000
C4 0.035(3) 0.046(5) 0.043(3) -0.007(3) 0.013(2) -0.003(3)
C6 0.035(3) 0.028(5) 0.070(5) 0.004(3) -0.002(3) -0.005(3)
O1 0.076(5) 0.083(6) 0.038(4) -0.008(3) 0.000 0.000
C3 0.034(3) 0.060(5) 0.045(3) 0.015(3) -0.011(2) -0.011(3)
C5 0.022(3) 0.034(5) 0.056(4) -0.005(3) 0.000(3) 0.005(2)
C8 0.030(3) 0.065(5) 0.044(3) -0.001(3) 0.010(3) -0.008(3)
O1W 0.179(14) 0.565(44) 0.042(6) 0.041(15) 0.000 0.000

loop_
_atom_site_label
_atom_site_type_symbol
_atom_site_fract_x
_atom_site_fract_y
_atom_site_fract_z
_atom_site_U_iso_or_equiv
_atom_site_thermal_displace_type
_atom_site_occupancy
_atom_site_calc_flag
_atom_site_refinement_flags
_atom_site_disorder_group
Ni1 Ni 0.0000 0.23247(15) 0.62202(4) 0.0307(5) Uani 1 d S .
P1 P 0.07811(6) 0.3877(2) 0.63993(6) 0.0284(6) Uani 1 d . .
N3 N 0.1984(2) 0.3898(7) 0.6498(2) 0.0383(13) Uani 1 d . .
C2 C 0.0000 0.0333(15) 0.6598(4) 0.044(2) Uani 1 d S .
N2 N 0.1456(2) 0.6290(7) 0.6997(2) 0.0416(14) Uani 1 d . .
C7 C 0.1939(2) 0.5013(8) 0.7001(2) 0.042(2) Uani 1 d . .
H7A H 0.2299(2) 0.5668(8) 0.7045(2) 0.051 Uiso 1 calc R .
H7B H 0.1897(2) 0.4244(8) 0.7325(2) 0.051 Uiso 1 calc R .
N1 N 0.1554(2) 0.6377(8) 0.5965(2) 0.0434(15) Uani 1 d . .
C1 C 0.0000 0.2160(12) 0.5473(4) 0.038(2) Uani 1 d S .
O2 O 0.0000 -0.0989(11) 0.6849(4) 0.072(2) Uani 1 d S .
C4 C 0.0890(2) 0.5331(9) 0.7007(2) 0.041(2) Uani 1 d . .
H4A H 0.0578(2) 0.6198(9) 0.7020(2) 0.050 Uiso 1 calc R .
H4B H 0.0868(2) 0.4620(9) 0.7347(2) 0.050 Uiso 1 calc R .
C6 C 0.1517(3) 0.7387(9) 0.6493(3) 0.044(2) Uani 1 d . .
H6A H 0.1863(3) 0.8111(9) 0.6531(3) 0.053 Uiso 1 calc R .
H6B H 0.1187(3) 0.8188(9) 0.6471(3) 0.053 Uiso 1 calc R .
O1 O 0.0000 0.2143(11) 0.4995(3) 0.066(2) Uani 1 d S .
C3 C 0.1001(3) 0.5460(9) 0.5854(3) 0.046(2) Uani 1 d . .
H3A H 0.1033(3) 0.4827(9) 0.5500(3) 0.056 Uiso 1 calc R .
H3B H 0.0699(3) 0.6348(9) 0.5812(3) 0.056 Uiso 1 calc R .
C5 C 0.1486(2) 0.2696(9) 0.6453(3) 0.037(2) Uani 1 d . .
H5A H 0.1478(2) 0.1926(9) 0.6780(3) 0.045 Uiso 1 calc R .
H5B H 0.1536(2) 0.1948(9) 0.6125(3) 0.045 Uiso 1 calc R .
C8 C 0.2026(2) 0.5089(9) 0.6010(3) 0.046(2) Uani 1 d . .
H8A H 0.2391(2) 0.5732(9) 0.6031(3) 0.056 Uiso 1 calc R .
H8B H 0.2034(2) 0.4371(9) 0.5672(3) 0.056 Uiso 1 calc R .
O1W O 0.1595(7) 1.0000 0.5000 0.262(13) Uani 1 d S .
H2 H 0.1831(17) 0.8170(58) 0.4953(18) 0.000(9) Uiso 1 d . .

loop_
_atom_type_symbol
_atom_type_description
_atom_type_scat_dispersion_real
_atom_type_scat_dispersion_imag
_atom_type_scat_source
C C 0.0033 0.0016 'International Tables Vol C Tables 4.2.6.8 and 6.1.1.4'
H H 0.0000 0.0000 'International Tables Vol C Tables 4.2.6.8 and 6.1.1.4'
N N 0.0061 0.0033 'International Tables Vol C Tables 4.2.6.8 and 6.1.1.4'
O O 0.0106 0.0060 'International Tables Vol C Tables 4.2.6.8 and 6.1.1.4'
P P 0.1023 0.0942 'International Tables Vol C Tables 4.2.6.8 and 6.1.1.4'
Ni Ni 0.3393 1.1124 'International Tables Vol C Tables 4.2.6.8 and 6.1.1.4'

loop_
_geom_angle_atom_site_label_1
_geom_angle_atom_site_label_2
_geom_angle_atom_site_label_3
_geom_angle
_geom_angle_site_symmetry_1
_geom_angle_site_symmetry_3
_geom_angle_publ_flag
C2 Ni1 C1 117.0(5) . . ?
C2 Ni1 P1 110.9(2) . . ?
C1 Ni1 P1 103.4(2) . . ?
C2 Ni1 P1 110.9(2) . 12 ?
C1 Ni1 P1 103.4(2) . 12 ?
P1 Ni1 P1 110.84(10) . 12 ?
C4 P1 C3 97.8(3) . . ?
C4 P1 C5 96.3(3) . . ?
C3 P1 C5 96.7(3) . . ?
C4 P1 Ni1 125.8(2) . . ?
C3 P1 Ni1 115.8(2) . . ?
C5 P1 Ni1 118.7(2) . . ?
C5 N3 C7 110.9(5) . . ?
C5 N3 C8 111.6(5) . . ?
C7 N3 C8 107.6(5) . . ?
O2 C2 Ni1 180.0(10) . . ?
C6 N2 C7 107.5(5) . . ?
C6 N2 C4 111.7(5) . . ?
C7 N2 C4 110.4(5) . . ?
N3 C7 N2 115.0(4) . . ?
C8 N1 C6 108.8(5) . . ?
C8 N1 C3 110.4(5) . . ?
C6 N1 C3 110.2(4) . . ?
O1 C1 Ni1 176.6(9) . . ?
N2 C4 P1 113.2(4) . . ?
N2 C6 N1 114.6(5) . . ?
N1 C3 P1 114.5(4) . . ?
N3 C5 P1 113.4(4) . . ?
N1 C8 N3 114.3(4) . . ?

loop_
_geom_bond_atom_site_label_1
_geom_bond_atom_site_label_2
_geom_bond_distance
_geom_bond_site_symmetry_2
_geom_bond_publ_flag
Ni1 C2 1.745(11) . ?
Ni1 C1 1.783(8) . ?
Ni1 P1 2.186(2) . ?
Ni1 P1 2.186(2) 12 ?
P1 C4 1.829(6) . ?
P1 C3 1.832(6) . ?
P1 C5 1.856(6) . ?
N3 C5 1.464(8) . ?
N3 C7 1.464(7) . ?
N3 C8 1.469(8) . ?
C2 O2 1.158(11) . ?
N2 C6 1.461(9) . ?
N2 C7 1.468(8) . ?
N2 C4 1.492(7) . ?
N1 C8 1.460(7) . ?
N1 C6 1.471(10) . ?
N1 C3 1.472(7) . ?
C1 O1 1.139(12) . ?
